data_1537359
loop_
_publ_author_name
'Guthrie, D.H.'
'Corbett, J.D.'

_publ_section_title
;
 Synthesis and Structure of an Infinite-Chain Form of Zr I2 (alpha)
;
_journal_name_full 'Journal of Solid State Chemistry'
_journal_page_first 256
_journal_page_last 263
_journal_volume 37
_journal_year 1981
_chemical_formula_sum 'I2 Zr'
_chemical_name_systematic 'Zr I2'
_space_group_IT_number 11
_symmetry_space_group_name_Hall '-P 2yb'
_symmetry_space_group_name_H-M 'P 1 21/m 1'
_cell_angle_alpha 90
_cell_angle_beta 95.66
_cell_angle_gamma 90
_cell_formula_units_Z 4
_cell_length_a 6.821
_cell_length_b 3.741
_cell_length_c 14.937
_cell_volume 379.295
_citation_journal_id_ASTM JSSCBI
_cod_data_source_file Guthrie_JSSCBI_1981_1318.cif
_cod_data_source_block I2Zr1
_cod_original_cell_volume 379.2946
_cod_original_formula_sum 'I2 Zr1'
_cod_database_code 1537359

loop_
_symmetry_equiv_pos_as_xyz
x,y,z
-x,y+1/2,-z
-x,-y,-z
x,-y-1/2,z

loop_
_atom_site_label
_atom_site_type_symbol
_atom_site_fract_x
_atom_site_fract_y
_atom_site_fract_z
_atom_site_occupancy
_atom_site_U_iso_or_equiv
I4 I-1 0.0545 0.25 0.8901 1 0.0
I2 I-1 0.4498 0.25 0.1473 1 0.0
Zr2 Zr+2 0.688 0.25 0.9969 1 0.0
Zr1 Zr+2 0.1892 0.25 0.5036 1 0.0
I1 I-1 0.6031 0.25 0.6095 1 0.0
I3 I-1 0.8881 0.25 0.3528 1 0.0
